data_7046025
loop_
_publ_author_name
'G\/lodek, Marta'
'Makal, Anna'
'Paluch, Piotr'
'Kadzio\/lka-Gawe\/l, Mariola'
'Kobayashi, Yasuhiro'
'Zakrzewski, Janusz'
'Pla\.zuk, Damian'

_publ_section_title
;
 (Ar-CO-C[triple bond, length as m-dash]C)(PEt<sub>3</sub>)Au and
 (Ar-C[triple bond, length as m-dash]C)(PEt<sub>3</sub>)Au complexes
 bearing pyrenyl and ferrocenyl groups: synthesis, structure, and
 luminescence properties.
;
_journal_issue 19
_journal_name_full 'Dalton transactions (Cambridge, England : 2003)'
_journal_page_first 6702
_journal_page_last 6712
_journal_paper_doi 10.1039/c8dt01061g
_journal_volume 47
_journal_year 2018
_chemical_formula_moiety 'C38 H48 Au2 Fe2 O2 P2'
_chemical_formula_sum 'C38 H48 Au2 Fe2 O2 P2'
_chemical_formula_weight 1104.33
_space_group_crystal_system triclinic
_space_group_IT_number 2
_space_group_name_Hall '-P 1'
_space_group_name_H-M_alt 'P -1'
_symmetry_space_group_name_Hall '-P 1'
_symmetry_space_group_name_H-M 'P -1'
_atom_sites_solution_hydrogens geom
_audit_creation_date 2013-09-09
_audit_creation_method
;
  Olex2 1.2
  (compiled 2013.04.25 svn.r2679, GUI svn.r4466)
;
_audit_update_record
;
2018-02-21 deposited with the CCDC.
2018-04-11 downloaded from the CCDC.
;
_cell_angle_alpha 90.7480(10)
_cell_angle_beta 96.5320(10)
_cell_angle_gamma 106.5310(10)
_cell_formula_units_Z 2
_cell_length_a 6.8108(3)
_cell_length_b 10.4039(4)
_cell_length_c 27.3603(11)
_cell_measurement_reflns_used 9944
_cell_measurement_temperature 90
_cell_measurement_theta_max 29.22
_cell_measurement_theta_min 2.48
_cell_volume 1844.42(13)
_computing_cell_refinement 'APEX2 v2012.4-3 (Bruker AXS)'
_computing_data_collection 'APEX2 v2012.4-3 (Bruker AXS)'
_computing_data_reduction 'SAINT V8.18C (Bruker AXS Inc., 2011)'
_computing_molecular_graphics
;
O. V. Dolomanov, L. J. Bourhis, R. J. Gildea, J. A. K. Howard and H. Puschmann,
OLEX2: a complete structure solution, refinement and analysis program.
J. Appl. Cryst. (2009). 42, 339-341.
;
_computing_publication_material
;
O. V. Dolomanov, L. J. Bourhis, R. J. Gildea, J. A. K. Howard and H. Puschmann,
OLEX2: a complete structure solution, refinement and analysis program.
J. Appl. Cryst. (2009). 42, 339-341.
;
_computing_structure_refinement
;
XL, G.M. Sheldrick, Acta Cryst.
(2008). A64, 112-122
;
_computing_structure_solution 'SHELXS-97 (Sheldrick, 2008)'
_diffrn_ambient_temperature 90
_diffrn_detector 'Bruker APEX2 area detector'
_diffrn_detector_area_resol_mean 7.9
_diffrn_detector_type 'CCD area detector'
_diffrn_measured_fraction_theta_full 0.999
_diffrn_measured_fraction_theta_max 0.978
_diffrn_measurement_device 'four-circle diffractometer'
_diffrn_measurement_device_type 'Bruker kappa APEX2 area detector'
_diffrn_measurement_method '\w and \f scans'
_diffrn_radiation_collimation 'focusing mirrors'
_diffrn_radiation_monochromator 'mirror optics'
_diffrn_radiation_probe x-ray
_diffrn_radiation_type 'Mo K\a'
_diffrn_radiation_wavelength 0.71073
_diffrn_radiation_xray_symbol K-L~3~
_diffrn_reflns_av_R_equivalents 0.0326
_diffrn_reflns_av_unetI/netI 0.0205
_diffrn_reflns_Laue_measured_fraction_full 0.999
_diffrn_reflns_Laue_measured_fraction_max 0.978
_diffrn_reflns_limit_h_max 9
_diffrn_reflns_limit_h_min -9
_diffrn_reflns_limit_k_max 14
_diffrn_reflns_limit_k_min -14
_diffrn_reflns_limit_l_max 37
_diffrn_reflns_limit_l_min -37
_diffrn_reflns_number 67134
_diffrn_reflns_point_group_measured_fraction_full 0.999
_diffrn_reflns_point_group_measured_fraction_max 0.978
_diffrn_reflns_theta_full 25.000
_diffrn_reflns_theta_max 29.277
_diffrn_reflns_theta_min 0.750
_diffrn_source 'rotating anode X-ray tube'
_diffrn_source_type 'Bruker TXS'
_diffrn_standards_number 0
_exptl_absorpt_coefficient_mu 8.819
_exptl_absorpt_correction_T_max 0.7459
_exptl_absorpt_correction_T_min 0.6467
_exptl_absorpt_correction_type multi-scan
_exptl_absorpt_process_details 'SADABS V2008/1 (Bruker AXS Inc.)'
_exptl_crystal_colour orange
_exptl_crystal_colour_primary orange
_exptl_crystal_density_diffrn 1.988
_exptl_crystal_description plate
_exptl_crystal_F_000 1064
_exptl_crystal_size_max 0.303
_exptl_crystal_size_mid 0.078
_exptl_crystal_size_min 0.04
_refine_diff_density_max 3.603
_refine_diff_density_min -2.570
_refine_diff_density_rms 0.199
_refine_ls_extinction_method none
_refine_ls_goodness_of_fit_ref 1.304
_refine_ls_hydrogen_treatment constr
_refine_ls_matrix_type full
_refine_ls_number_parameters 421
_refine_ls_number_reflns 9859
_refine_ls_number_restraints 0
_refine_ls_restrained_S_all 1.304
_refine_ls_R_factor_all 0.0300
_refine_ls_R_factor_gt 0.0257
_refine_ls_shift/su_max 0.004
_refine_ls_shift/su_mean 0.000
_refine_ls_structure_factor_coef Fsqd
_refine_ls_weighting_details
;
 w=1/[\s^2^(Fo^2^)+(0.0235P)^2^+6.1393P]
 where P=(Fo^2^+2Fc^2^)/3
;
_refine_ls_weighting_scheme calc
_refine_ls_wR_factor_gt 0.0632
_refine_ls_wR_factor_ref 0.0714
_reflns_Friedel_coverage 0.000
_reflns_number_gt 9003
_reflns_number_total 9859
_reflns_threshold_expression 'I > 2\s(I)'
_cod_data_source_file c8dt01061g2.cif
_cod_data_source_block 2013_08_20_am_dp3001_0m
_cod_depositor_comments 'Adding full bibliography for 7046025--7046029.cif.'
_cod_database_code 7046025
_olex2_refinement_description
;
1. Fixed Uiso
 At 1.2 times of:
  All C(H) groups, All C(H,H) groups
 At 1.5 times of:
  All C(H,H,H) groups
2.a Secondary CH2 refined with riding coordinates:
 C14(H14A,H14B), C16(H16A,H16B), C18(H18A,H18B), C34(H34A,H34B), C36(H36A,
 H36B), C38(H38A,H38B)
2.b Aromatic/amide H refined with riding coordinates:
 C2(H2), C3(H3), C4(H4), C5(H5), C6(H6), C7(H7), C8(H8), C9(H9), C10(H10),
 C22(H22), C23(H23), C24(H24), C25(H25), C26(H26), C27(H27), C28(H28), C29(H29),
  C30(H30)
2.c Idealised Me refined as rotating group:
 C15(H15A,H15B,H15C), C17(H17A,H17B,H17C), C19(H19A,H19B,H19C), C35(H35A,H35B,
 H35C), C37(H37A,H37B,H37C), C39(H39A,H39B,H39C)
;
_shelx_space_group_comment
;
The symmetry employed for this shelxl refinement is uniquely defined
by the following loop, which should always be used as a source of
symmetry information in preference to the above space-group names.
They are only intended as comments.
;
_shelxl_version_number 2013-2

loop_
_space_group_symop_operation_xyz
'x, y, z'
'-x, -y, -z'

loop_
_atom_site_label
_atom_site_type_symbol
_atom_site_fract_x
_atom_site_fract_y
_atom_site_fract_z
_atom_site_U_iso_or_equiv
_atom_site_adp_type
_atom_site_occupancy
_atom_site_site_symmetry_order
_atom_site_calc_flag
_atom_site_refinement_flags_posn
_atom_site_refinement_flags_adp
Au1 Au 0.22958(2) 0.49748(2) 0.74793(2) 0.01356(4) Uani 1 1 d . .
Au2 Au 0.70333(3) 0.49143(2) 0.75185(2) 0.01582(5) Uani 1 1 d . .
Fe1 Fe 0.23971(8) 0.24554(5) 0.96393(2) 0.00854(10) Uani 1 1 d . .
Fe2 Fe 0.25627(8) 0.75284(5) 0.53463(2) 0.00833(10) Uani 1 1 d . .
P1 P 0.60732(16) 0.28550(10) 0.70916(4) 0.01317(19) Uani 1 1 d . .
P2 P 0.81536(16) 0.69792(10) 0.79434(4) 0.01272(18) Uani 1 1 d . .
O1 O -0.1090(5) 0.0709(3) 0.84885(11) 0.0223(6) Uani 1 1 d . .
O2 O 0.5959(5) 0.9256(3) 0.65189(11) 0.0233(7) Uani 1 1 d . .
C1 C -0.0141(5) 0.2318(4) 0.91482(14) 0.0120(7) Uani 1 1 d . .
C2 C 0.0685(6) 0.3661(4) 0.93625(14) 0.0122(7) Uani 1 1 d . .
H2 H 0.1163 0.4454 0.9190 0.015 Uiso 1 1 calc R U
C3 C 0.0654(6) 0.3586(4) 0.98814(15) 0.0159(8) Uani 1 1 d . .
H3 H 0.1114 0.4321 1.0117 0.019 Uiso 1 1 calc R U
C4 C -0.0189(6) 0.2214(4) 0.99849(15) 0.0160(8) Uani 1 1 d . .
H4 H -0.0393 0.1880 1.0302 0.019 Uiso 1 1 calc R U
C5 C -0.0671(6) 0.1432(4) 0.95386(15) 0.0147(7) Uani 1 1 d . .
H5 H -0.1247 0.0486 0.9504 0.018 Uiso 1 1 calc R U
C6 C 0.4517(6) 0.1892(4) 0.92782(15) 0.0155(8) Uani 1 1 d . .
H6 H 0.4351 0.1600 0.8942 0.019 Uiso 1 1 calc R U
C7 C 0.5338(6) 0.3235(4) 0.94693(15) 0.0153(7) Uani 1 1 d . .
H7 H 0.5816 0.4000 0.9283 0.018 Uiso 1 1 calc R U
C8 C 0.5321(6) 0.3238(4) 0.99898(15) 0.0147(7) Uani 1 1 d . .
H8 H 0.5781 0.4005 1.0211 0.018 Uiso 1 1 calc R U
C9 C 0.4491(6) 0.1885(4) 1.01187(14) 0.0131(7) Uani 1 1 d . .
H9 H 0.4306 0.1589 1.0442 0.016 Uiso 1 1 calc R U
C10 C 0.3987(6) 0.1057(4) 0.96786(15) 0.0139(7) Uani 1 1 d . .
H10 H 0.3399 0.0110 0.9656 0.017 Uiso 1 1 calc R U
C11 C -0.0272(6) 0.1892(4) 0.86300(15) 0.0139(7) Uani 1 1 d . .
C12 C 0.0570(6) 0.2898(4) 0.82896(15) 0.0158(7) Uani 1 1 d . .
C13 C 0.1231(6) 0.3709(4) 0.79914(15) 0.0151(7) Uani 1 1 d . .
C14 C 0.5986(6) 0.1434(4) 0.74718(14) 0.0148(7) Uani 1 1 d . .
H14A H 0.5392 0.0597 0.7264 0.018 Uiso 1 1 calc R U
H14B H 0.7414 0.1463 0.7604 0.018 Uiso 1 1 calc R U
C15 C 0.4724(8) 0.1391(5) 0.79008(18) 0.0302(11) Uani 1 1 d . .
H15A H 0.3272 0.1254 0.7773 0.045 Uiso 1 1 calc R U
H15B H 0.5242 0.2240 0.8097 0.045 Uiso 1 1 calc R U
H15C H 0.4845 0.0649 0.8108 0.045 Uiso 1 1 calc R U
C16 C 0.3501(7) 0.2512(5) 0.67474(17) 0.0258(10) Uani 1 1 d . .
H16A H 0.2484 0.2381 0.6987 0.031 Uiso 1 1 calc R U
H16B H 0.3437 0.3317 0.6564 0.031 Uiso 1 1 calc R U
C17 C 0.2844(7) 0.1308(5) 0.63850(16) 0.0233(9) Uani 1 1 d . .
H17A H 0.3691 0.1485 0.6113 0.035 Uiso 1 1 calc R U
H17B H 0.1389 0.1146 0.6255 0.035 Uiso 1 1 calc R U
H17C H 0.3028 0.0516 0.6553 0.035 Uiso 1 1 calc R U
C18 C 0.7804(7) 0.2705(4) 0.66515(16) 0.0217(9) Uani 1 1 d . .
H18A H 0.9166 0.2741 0.6832 0.026 Uiso 1 1 calc R U
H18B H 0.7253 0.1820 0.6472 0.026 Uiso 1 1 calc R U
C19 C 0.8090(10) 0.3812(5) 0.62791(18) 0.0384(14) Uani 1 1 d . .
H19A H 0.9064 0.3697 0.6056 0.058 Uiso 1 1 calc R U
H19B H 0.8632 0.4691 0.6455 0.058 Uiso 1 1 calc R U
H19C H 0.6758 0.3754 0.6088 0.058 Uiso 1 1 calc R U
C21 C 0.5083(6) 0.7687(4) 0.58470(14) 0.0120(7) Uani 1 1 d . .
C22 C 0.5613(6) 0.8599(4) 0.54630(15) 0.0149(7) Uani 1 1 d . .
H22 H 0.6157 0.9547 0.5504 0.018 Uiso 1 1 calc R U
C23 C 0.5186(6) 0.7839(4) 0.50114(15) 0.0157(8) Uani 1 1 d . .
H23 H 0.5390 0.8192 0.4697 0.019 Uiso 1 1 calc R U
C24 C 0.4395(6) 0.6452(4) 0.51073(15) 0.0150(7) Uani 1 1 d . .
H24 H 0.3994 0.5725 0.4869 0.018 Uiso 1 1 calc R U
C25 C 0.4316(6) 0.6355(4) 0.56235(14) 0.0121(7) Uani 1 1 d . .
H25 H 0.3839 0.5551 0.5790 0.014 Uiso 1 1 calc R U
C26 C 0.0363(6) 0.8014(4) 0.57021(15) 0.0155(7) Uani 1 1 d . .
H26 H 0.0481 0.8276 0.6041 0.019 Uiso 1 1 calc R U
C27 C 0.0912(6) 0.8891(4) 0.53154(15) 0.0149(7) Uani 1 1 d . .
H27 H 0.1475 0.9839 0.5349 0.018 Uiso 1 1 calc R U
C28 C 0.0466(6) 0.8091(4) 0.48670(14) 0.0141(7) Uani 1 1 d . .
H28 H 0.0666 0.8417 0.4548 0.017 Uiso 1 1 calc R U
C29 C -0.0330(6) 0.6725(4) 0.49783(15) 0.0141(7) Uani 1 1 d . .
H29 H -0.0747 0.5976 0.4749 0.017 Uiso 1 1 calc R U
C30 C -0.0389(6) 0.6683(4) 0.54975(15) 0.0156(8) Uani 1 1 d . .
H30 H -0.0852 0.5897 0.5675 0.019 Uiso 1 1 calc R U
C31 C 0.5131(6) 0.8089(4) 0.63655(15) 0.0145(7) Uani 1 1 d . .
C32 C 0.4179(6) 0.7059(4) 0.66854(15) 0.0164(8) Uani 1 1 d . .
C33 C 0.3409(6) 0.6247(4) 0.69723(15) 0.0166(8) Uani 1 1 d . .
C34 C 0.8658(6) 0.8411(4) 0.75565(14) 0.0164(8) Uani 1 1 d . .
H34A H 0.7334 0.8463 0.7379 0.020 Uiso 1 1 calc R U
H34B H 0.9253 0.9241 0.7769 0.020 Uiso 1 1 calc R U
C35 C 1.0128(9) 0.8352(5) 0.7181(2) 0.0377(13) Uani 1 1 d . .
H35A H 1.0219 0.9097 0.6961 0.057 Uiso 1 1 calc R U
H35B H 0.9610 0.7499 0.6987 0.057 Uiso 1 1 calc R U
H35C H 1.1500 0.8422 0.7353 0.057 Uiso 1 1 calc R U
C36 C 1.0489(7) 0.7104(4) 0.83560(17) 0.0222(9) Uani 1 1 d . .
H36A H 1.0167 0.6393 0.8596 0.027 Uiso 1 1 calc R U
H36B H 1.1518 0.6912 0.8160 0.027 Uiso 1 1 calc R U
C37 C 1.1488(7) 0.8445(4) 0.86426(15) 0.0215(9) Uani 1 1 d . .
H37A H 1.1887 0.9157 0.8411 0.032 Uiso 1 1 calc R U
H37B H 1.2716 0.8391 0.8856 0.032 Uiso 1 1 calc R U
H37C H 1.0502 0.8646 0.8844 0.032 Uiso 1 1 calc R U
C38 C 0.6324(6) 0.7319(4) 0.83292(15) 0.0160(8) Uani 1 1 d . .
H38A H 0.6939 0.8215 0.8498 0.019 Uiso 1 1 calc R U
H38B H 0.5063 0.7347 0.8116 0.019 Uiso 1 1 calc R U
C39 C 0.5716(8) 0.6283(4) 0.87158(16) 0.0256(10) Uani 1 1 d . .
H39A H 0.5106 0.5391 0.8553 0.038 Uiso 1 1 calc R U
H39B H 0.4708 0.6511 0.8903 0.038 Uiso 1 1 calc R U
H39C H 0.6944 0.6281 0.8940 0.038 Uiso 1 1 calc R U

loop_
_atom_site_aniso_label
_atom_site_aniso_U_11
_atom_site_aniso_U_22
_atom_site_aniso_U_33
_atom_site_aniso_U_23
_atom_site_aniso_U_13
_atom_site_aniso_U_12
Au1 0.01596(8) 0.01313(7) 0.01133(7) -0.00079(5) 0.00045(5) 0.00431(5)
Au2 0.02528(9) 0.00991(7) 0.01163(7) -0.00269(5) -0.00243(6) 0.00599(6)
Fe1 0.0066(2) 0.0083(2) 0.0110(2) 0.00119(18) 0.00020(18) 0.00289(18)
Fe2 0.0070(2) 0.0081(2) 0.0101(2) 0.00107(18) 0.00011(18) 0.00281(18)
P1 0.0188(5) 0.0100(4) 0.0102(4) -0.0020(3) -0.0018(4) 0.0048(4)
P2 0.0158(5) 0.0100(4) 0.0119(4) -0.0023(3) -0.0013(4) 0.0042(4)
O1 0.0298(17) 0.0123(14) 0.0213(15) -0.0016(11) -0.0036(13) 0.0034(12)
O2 0.0365(18) 0.0121(14) 0.0176(15) -0.0037(11) -0.0036(13) 0.0038(13)
C1 0.0065(15) 0.0104(17) 0.0184(18) -0.0002(14) -0.0020(13) 0.0030(13)
C2 0.0084(16) 0.0094(16) 0.0194(19) 0.0009(14) -0.0009(13) 0.0045(13)
C3 0.0142(18) 0.0191(19) 0.0183(19) -0.0005(15) 0.0020(15) 0.0110(15)
C4 0.0086(16) 0.022(2) 0.0191(19) 0.0031(15) 0.0044(14) 0.0058(15)
C5 0.0085(16) 0.0158(18) 0.0202(19) 0.0043(15) 0.0029(14) 0.0035(14)
C6 0.0130(17) 0.021(2) 0.0160(18) 0.0018(15) 0.0040(14) 0.0102(15)
C7 0.0080(16) 0.0189(19) 0.0191(19) 0.0047(15) 0.0019(14) 0.0037(14)
C8 0.0084(16) 0.0150(18) 0.0198(19) 0.0010(15) -0.0016(14) 0.0033(14)
C9 0.0116(17) 0.0145(18) 0.0138(17) 0.0037(14) -0.0022(13) 0.0059(14)
C10 0.0120(17) 0.0107(17) 0.0201(19) 0.0001(14) -0.0014(14) 0.0061(14)
C11 0.0105(17) 0.0127(17) 0.0175(18) -0.0005(14) -0.0045(14) 0.0041(14)
C12 0.0137(18) 0.0177(19) 0.0154(18) -0.0021(15) -0.0039(14) 0.0061(15)
C13 0.0109(17) 0.0168(18) 0.0170(18) -0.0020(15) -0.0012(14) 0.0041(14)
C14 0.0185(19) 0.0124(17) 0.0127(17) 0.0014(14) 0.0007(14) 0.0036(14)
C15 0.038(3) 0.028(2) 0.027(2) 0.0076(19) 0.016(2) 0.010(2)
C16 0.028(2) 0.026(2) 0.023(2) -0.0073(18) -0.0117(18) 0.0137(19)
C17 0.026(2) 0.025(2) 0.016(2) -0.0042(16) -0.0025(17) 0.0047(18)
C18 0.033(2) 0.0134(19) 0.018(2) -0.0020(15) 0.0094(17) 0.0020(17)
C19 0.068(4) 0.021(2) 0.018(2) 0.0027(18) 0.014(2) -0.003(2)
C21 0.0089(16) 0.0125(17) 0.0150(18) 0.0011(14) -0.0004(13) 0.0043(13)
C22 0.0096(16) 0.0155(18) 0.0200(19) 0.0030(15) 0.0035(14) 0.0036(14)
C23 0.0093(17) 0.021(2) 0.0177(19) 0.0028(15) 0.0044(14) 0.0051(14)
C24 0.0148(18) 0.0175(19) 0.0164(19) -0.0006(14) 0.0011(14) 0.0109(15)
C25 0.0105(16) 0.0105(17) 0.0157(18) 0.0001(13) -0.0017(13) 0.0051(13)
C26 0.0119(17) 0.0192(19) 0.0172(19) -0.0003(15) 0.0016(14) 0.0073(15)
C27 0.0116(17) 0.0123(17) 0.022(2) 0.0005(15) -0.0005(14) 0.0071(14)
C28 0.0122(17) 0.0165(18) 0.0142(18) 0.0041(14) -0.0027(14) 0.0068(14)
C29 0.0104(17) 0.0139(18) 0.0169(18) 0.0000(14) -0.0021(14) 0.0032(14)
C30 0.0094(17) 0.0170(19) 0.020(2) 0.0035(15) 0.0019(14) 0.0029(14)
C31 0.0116(17) 0.0149(18) 0.0171(19) -0.0005(14) -0.0038(14) 0.0060(14)
C32 0.0173(19) 0.0178(19) 0.0143(18) -0.0029(15) -0.0019(14) 0.0070(15)
C33 0.0152(18) 0.0185(19) 0.0164(19) -0.0033(15) -0.0003(15) 0.0063(15)
C34 0.021(2) 0.0129(18) 0.0145(18) -0.0004(14) 0.0031(15) 0.0029(15)
C35 0.047(3) 0.032(3) 0.036(3) 0.002(2) 0.026(3) 0.008(2)
C36 0.021(2) 0.023(2) 0.023(2) -0.0081(17) -0.0093(17) 0.0115(17)
C37 0.023(2) 0.023(2) 0.016(2) -0.0055(16) -0.0043(16) 0.0058(17)
C38 0.0164(18) 0.0149(18) 0.0156(18) -0.0008(14) 0.0037(15) 0.0020(15)
C39 0.034(3) 0.021(2) 0.015(2) 0.0011(16) 0.0034(18) -0.0039(18)

loop_
_atom_type_symbol
_atom_type_description
_atom_type_scat_dispersion_real
_atom_type_scat_dispersion_imag
_atom_type_scat_source
C C 0.0033 0.0016 'International Tables Vol C Tables 4.2.6.8 and 6.1.1.4'
H H 0.0000 0.0000 'International Tables Vol C Tables 4.2.6.8 and 6.1.1.4'
O O 0.0106 0.0060 'International Tables Vol C Tables 4.2.6.8 and 6.1.1.4'
P P 0.1023 0.0942 'International Tables Vol C Tables 4.2.6.8 and 6.1.1.4'
Fe Fe 0.3463 0.8444 'International Tables Vol C Tables 4.2.6.8 and 6.1.1.4'
Au Au -2.0133 8.8022 'International Tables Vol C Tables 4.2.6.8 and 6.1.1.4'

loop_
_geom_angle_atom_site_label_1
_geom_angle_atom_site_label_2
_geom_angle_atom_site_label_3
_geom_angle
C13 Au1 Au2 102.69(11)
C13 Au1 C33 179.05(16)
C33 Au1 Au2 76.45(12)
P1 Au2 Au1 92.25(3)
P1 Au2 P2 177.31(4)
P2 Au2 Au1 90.42(3)
C1 Fe1 C2 41.33(15)
C1 Fe1 C3 68.95(16)
C1 Fe1 C4 68.48(16)
C1 Fe1 C5 41.07(15)
C1 Fe1 C6 108.18(16)
C1 Fe1 C7 122.64(16)
C1 Fe1 C8 158.14(16)
C1 Fe1 C9 159.94(16)
C1 Fe1 C10 123.90(16)
C2 Fe1 C3 40.82(15)
C2 Fe1 C4 68.61(16)
C2 Fe1 C5 69.18(16)
C2 Fe1 C6 124.68(16)
C2 Fe1 C7 107.95(16)
C2 Fe1 C8 121.49(16)
C2 Fe1 C9 156.86(16)
C2 Fe1 C10 161.22(16)
C3 Fe1 C4 40.72(16)
C3 Fe1 C6 160.99(17)
C4 Fe1 C6 157.31(17)
C5 Fe1 C3 68.66(17)
C5 Fe1 C4 40.36(16)
C5 Fe1 C6 122.34(17)
C5 Fe1 C7 158.37(17)
C5 Fe1 C9 122.72(16)
C5 Fe1 C10 107.08(16)
C7 Fe1 C3 124.05(17)
C7 Fe1 C4 160.27(17)
C7 Fe1 C6 40.50(16)
C8 Fe1 C3 106.76(17)
C8 Fe1 C4 123.10(17)
C8 Fe1 C5 159.17(16)
C8 Fe1 C6 68.52(17)
C8 Fe1 C7 40.82(16)
C8 Fe1 C9 40.82(15)
C8 Fe1 C10 68.60(16)
C9 Fe1 C3 120.84(16)
C9 Fe1 C4 106.60(16)
C9 Fe1 C6 68.43(16)
C9 Fe1 C7 68.50(16)
C10 Fe1 C3 156.58(16)
C10 Fe1 C4 121.21(16)
C10 Fe1 C6 40.66(16)
C10 Fe1 C7 68.35(16)
C10 Fe1 C9 40.69(15)
C21 Fe2 C22 41.09(15)
C21 Fe2 C23 68.62(16)
C21 Fe2 C24 68.87(16)
C21 Fe2 C26 108.13(16)
C21 Fe2 C27 123.33(16)
C21 Fe2 C28 159.60(16)
C21 Fe2 C29 158.55(15)
C21 Fe2 C30 122.84(16)
C22 Fe2 C23 40.43(16)
C22 Fe2 C24 68.63(16)
C22 Fe2 C26 122.56(16)
C22 Fe2 C29 158.80(16)
C23 Fe2 C24 40.81(16)
C23 Fe2 C26 157.62(17)
C25 Fe2 C21 41.30(15)
C25 Fe2 C22 69.20(16)
C25 Fe2 C23 68.78(16)
C25 Fe2 C24 40.79(15)
C25 Fe2 C26 124.35(16)
C25 Fe2 C27 160.52(16)
C25 Fe2 C28 157.35(16)
C25 Fe2 C29 121.85(16)
C25 Fe2 C30 107.91(16)
C26 Fe2 C24 160.58(16)
C27 Fe2 C22 106.84(16)
C27 Fe2 C23 121.34(16)
C27 Fe2 C24 157.18(16)
C27 Fe2 C26 40.59(16)
C27 Fe2 C28 40.87(16)
C27 Fe2 C29 68.77(16)
C27 Fe2 C30 68.46(16)
C28 Fe2 C22 122.57(16)
C28 Fe2 C23 106.64(16)
C28 Fe2 C24 121.35(16)
C28 Fe2 C26 68.26(16)
C28 Fe2 C29 40.67(15)
C28 Fe2 C30 68.36(16)
C29 Fe2 C23 122.81(16)
C29 Fe2 C24 106.93(16)
C29 Fe2 C26 68.44(16)
C30 Fe2 C22 158.69(16)
C30 Fe2 C23 159.91(17)
C30 Fe2 C24 123.83(17)
C30 Fe2 C26 40.48(16)
C30 Fe2 C29 40.83(16)
C14 P1 Au2 114.80(13)
C14 P1 C16 105.8(2)
C14 P1 C18 103.52(19)
C16 P1 Au2 111.38(15)
C18 P1 Au2 113.78(14)
C18 P1 C16 106.7(2)
C34 P2 Au2 114.69(13)
C34 P2 C36 108.0(2)
C34 P2 C38 102.78(19)
C36 P2 Au2 110.40(14)
C36 P2 C38 105.7(2)
C38 P2 Au2 114.61(14)
C2 C1 Fe1 69.6(2)
C2 C1 C11 127.0(3)
C5 C1 Fe1 69.8(2)
C5 C1 C2 107.8(3)
C5 C1 C11 125.0(3)
C11 C1 Fe1 122.4(3)
C1 C2 Fe1 69.1(2)
C3 C2 Fe1 69.8(2)
C3 C2 C1 107.6(3)
C2 C3 Fe1 69.4(2)
C4 C3 Fe1 69.7(2)
C4 C3 C2 107.9(4)
C3 C4 Fe1 69.6(2)
C5 C4 Fe1 69.6(2)
C5 C4 C3 108.8(4)
C1 C5 Fe1 69.2(2)
C4 C5 Fe1 70.0(2)
C4 C5 C1 107.9(3)
C7 C6 Fe1 69.6(2)
C7 C6 C10 108.0(4)
C10 C6 Fe1 69.5(2)
C6 C7 Fe1 69.9(2)
C6 C7 C8 108.2(3)
C8 C7 Fe1 69.5(2)
C7 C8 Fe1 69.7(2)
C7 C8 C9 107.7(4)
C9 C8 Fe1 69.7(2)
C8 C9 Fe1 69.5(2)
C10 C9 Fe1 69.6(2)
C10 C9 C8 108.0(3)
C6 C10 Fe1 69.9(2)
C9 C10 Fe1 69.7(2)
C9 C10 C6 108.1(3)
O1 C11 C1 120.8(4)
O1 C11 C12 121.1(4)
C12 C11 C1 118.1(3)
C13 C12 C11 177.7(4)
C12 C13 Au1 177.4(4)
C15 C14 P1 113.7(3)
C17 C16 P1 116.3(3)
C19 C18 P1 112.8(4)
C22 C21 Fe2 69.8(2)
C22 C21 C25 107.7(3)
C22 C21 C31 124.8(4)
C25 C21 Fe2 69.3(2)
C25 C21 C31 127.2(3)
C31 C21 Fe2 121.7(3)
C21 C22 Fe2 69.1(2)
C23 C22 Fe2 69.8(2)
C23 C22 C21 107.9(3)
C22 C23 Fe2 69.7(2)
C22 C23 C24 108.6(3)
C24 C23 Fe2 69.7(2)
C23 C24 Fe2 69.5(2)
C25 C24 Fe2 69.0(2)
C25 C24 C23 107.9(3)
C21 C25 Fe2 69.4(2)
C24 C25 Fe2 70.2(2)
C24 C25 C21 107.8(3)
C27 C26 Fe2 69.4(2)
C30 C26 Fe2 69.6(2)
C30 C26 C27 108.4(4)
C26 C27 Fe2 70.0(2)
C26 C27 C28 107.6(3)
C28 C27 Fe2 69.6(2)
C27 C28 Fe2 69.5(2)
C29 C28 Fe2 69.8(2)
C29 C28 C27 108.4(3)
C28 C29 Fe2 69.5(2)
C28 C29 C30 107.5(3)
C30 C29 Fe2 69.5(2)
C26 C30 Fe2 69.9(2)
C26 C30 C29 108.2(3)
C29 C30 Fe2 69.6(2)
O2 C31 C21 120.9(4)
O2 C31 C32 121.8(4)
C32 C31 C21 117.4(3)
C33 C32 C31 176.7(4)
C32 C33 Au1 176.1(4)
C35 C34 P2 113.4(3)
C37 C36 P2 116.6(3)
C39 C38 P2 113.7(3)

loop_
_geom_bond_atom_site_label_1
_geom_bond_atom_site_label_2
_geom_bond_distance
Au1 Au2 3.2347(3)
Au1 C13 1.990(4)
Au1 C33 1.992(4)
Au2 P1 2.3121(10)
Au2 P2 2.3128(10)
Fe1 C1 2.035(4)
Fe1 C2 2.040(4)
Fe1 C3 2.046(4)
Fe1 C4 2.048(4)
Fe1 C5 2.042(4)
Fe1 C6 2.049(4)
Fe1 C7 2.045(4)
Fe1 C8 2.042(4)
Fe1 C9 2.045(4)
Fe1 C10 2.044(4)
Fe2 C21 2.037(4)
Fe2 C22 2.045(4)
Fe2 C23 2.046(4)
Fe2 C24 2.050(4)
Fe2 C25 2.034(4)
Fe2 C26 2.049(4)
Fe2 C27 2.042(4)
Fe2 C28 2.043(4)
Fe2 C29 2.046(4)
Fe2 C30 2.044(4)
P1 C14 1.810(4)
P1 C16 1.828(5)
P1 C18 1.813(4)
P2 C34 1.814(4)
P2 C36 1.814(4)
P2 C38 1.825(4)
O1 C11 1.234(5)
O2 C31 1.229(5)
C1 C2 1.438(5)
C1 C5 1.430(5)
C1 C11 1.465(5)
C2 C3 1.425(6)
C3 C4 1.424(6)
C4 C5 1.411(6)
C6 C7 1.417(6)
C6 C10 1.422(5)
C7 C8 1.425(6)
C8 C9 1.425(5)
C9 C10 1.422(5)
C11 C12 1.448(6)
C12 C13 1.211(6)
C14 C15 1.526(6)
C16 C17 1.516(6)
C18 C19 1.533(6)
C21 C22 1.433(5)
C21 C25 1.436(5)
C21 C31 1.468(5)
C22 C23 1.414(6)
C23 C24 1.428(6)
C24 C25 1.423(5)
C26 C27 1.419(6)
C26 C30 1.416(6)
C27 C28 1.426(6)
C28 C29 1.421(5)
C29 C30 1.427(6)
C31 C32 1.447(6)
C32 C33 1.210(6)
C34 C35 1.527(6)
C36 C37 1.527(6)
C38 C39 1.525(6)

loop_
_geom_torsion_atom_site_label_1
_geom_torsion_atom_site_label_2
_geom_torsion_atom_site_label_3
_geom_torsion_atom_site_label_4
_geom_torsion
Au2 P1 C14 C15 51.3(4)
Au2 P1 C16 C17 169.9(3)
Au2 P1 C18 C19 -55.7(4)
Au2 P2 C34 C35 -53.2(4)
Au2 P2 C36 C37 176.7(3)
Au2 P2 C38 C39 58.0(3)
Fe1 C1 C2 C3 -59.5(3)
Fe1 C1 C5 C4 59.5(3)
Fe1 C1 C11 O1 95.0(4)
Fe1 C1 C11 C12 -85.4(4)
Fe1 C2 C3 C4 -59.3(3)
Fe1 C3 C4 C5 -58.7(3)
Fe1 C4 C5 C1 -59.0(3)
Fe1 C6 C7 C8 59.1(3)
Fe1 C6 C10 C9 -59.4(3)
Fe1 C7 C8 C9 59.6(3)
Fe1 C8 C9 C10 59.2(3)
Fe1 C9 C10 C6 59.5(3)
Fe2 C21 C22 C23 -59.3(3)
Fe2 C21 C25 C24 59.9(3)
Fe2 C21 C31 O2 -98.1(4)
Fe2 C21 C31 C32 82.3(4)
Fe2 C22 C23 C24 -59.0(3)
Fe2 C23 C24 C25 -58.5(3)
Fe2 C24 C25 C21 -59.5(3)
Fe2 C26 C27 C28 59.7(3)
Fe2 C26 C30 C29 -59.3(3)
Fe2 C27 C28 C29 59.2(3)
Fe2 C28 C29 C30 59.4(3)
Fe2 C29 C30 C26 59.5(3)
C1 C2 C3 Fe1 59.0(3)
C1 C2 C3 C4 -0.2(4)
C2 C1 C5 Fe1 -59.4(3)
C2 C1 C5 C4 0.2(4)
C2 C1 C11 O1 -177.2(4)
C2 C1 C11 C12 2.4(6)
C2 C3 C4 Fe1 59.1(3)
C2 C3 C4 C5 0.4(4)
C3 C4 C5 Fe1 58.7(3)
C3 C4 C5 C1 -0.3(4)
C5 C1 C2 Fe1 59.5(3)
C5 C1 C2 C3 0.0(4)
C5 C1 C11 O1 8.2(6)
C5 C1 C11 C12 -172.2(4)
C6 C7 C8 Fe1 -59.4(3)
C6 C7 C8 C9 0.2(4)
C7 C6 C10 Fe1 59.1(3)
C7 C6 C10 C9 -0.3(4)
C7 C8 C9 Fe1 -59.6(3)
C7 C8 C9 C10 -0.4(4)
C8 C9 C10 Fe1 -59.1(3)
C8 C9 C10 C6 0.4(4)
C10 C6 C7 Fe1 -59.1(3)
C10 C6 C7 C8 0.0(4)
C11 C1 C2 Fe1 -115.8(4)
C11 C1 C2 C3 -175.3(4)
C11 C1 C5 Fe1 116.1(4)
C11 C1 C5 C4 175.6(3)
C14 P1 C16 C17 -64.6(4)
C14 P1 C18 C19 179.1(3)
C16 P1 C14 C15 -72.0(4)
C16 P1 C18 C19 67.6(4)
C18 P1 C14 C15 175.9(3)
C18 P1 C16 C17 45.2(4)
C21 C22 C23 Fe2 58.8(3)
C21 C22 C23 C24 -0.2(4)
C22 C21 C25 Fe2 -59.4(3)
C22 C21 C25 C24 0.5(4)
C22 C21 C31 O2 -11.9(6)
C22 C21 C31 C32 168.5(4)
C22 C23 C24 Fe2 59.1(3)
C22 C23 C24 C25 0.5(4)
C23 C24 C25 Fe2 58.8(3)
C23 C24 C25 C21 -0.7(4)
C25 C21 C22 Fe2 59.1(3)
C25 C21 C22 C23 -0.2(4)
C25 C21 C31 O2 175.0(4)
C25 C21 C31 C32 -4.6(6)
C26 C27 C28 Fe2 -59.9(3)
C26 C27 C28 C29 -0.8(4)
C27 C26 C30 Fe2 58.8(3)
C27 C26 C30 C29 -0.5(4)
C27 C28 C29 Fe2 -59.0(3)
C27 C28 C29 C30 0.4(4)
C28 C29 C30 Fe2 -59.4(3)
C28 C29 C30 C26 0.1(4)
C30 C26 C27 Fe2 -58.9(3)
C30 C26 C27 C28 0.8(4)
C31 C21 C22 Fe2 -115.2(4)
C31 C21 C22 C23 -174.4(3)
C31 C21 C25 Fe2 114.7(4)
C31 C21 C25 C24 174.6(4)
C34 P2 C36 C37 50.6(4)
C34 P2 C38 C39 -176.9(3)
C36 P2 C34 C35 70.3(4)
C36 P2 C38 C39 -63.8(3)
C38 P2 C34 C35 -178.3(4)
C38 P2 C36 C37 -58.8(4)
